data_7209230
loop_
_publ_author_name
'Wang, Xiuli'
'Huang, Jingjing'
'Liu, Lianli'
'Liu, Guocheng'
'Lin, Hongyan'
'Zhang, Juwen'
'Chen, Naili'
'Qu, Yun'

_publ_section_title
;
 Assembly of Zn/Cd coordination polymers containing helixes or
 polycatenane structures tuned by the tri-pyridyl--bis-amide ligands with
 different spacer: syntheses, structures, photoluminescent and
 photocatalytic properties
;
_journal_issue 10
_journal_name_full CrystEngComm
_journal_page_first 1960
_journal_paper_doi 10.1039/c2ce26892b
_journal_volume 15
_journal_year 2013
_chemical_formula_sum 'C25 H19 Cd N5 O7'
_chemical_formula_weight 613.86
_chemical_name_systematic
;
?
;
_space_group_IT_number 2
_symmetry_space_group_name_Hall '-P 1'
_symmetry_space_group_name_H-M 'P -1'
_atom_sites_solution_hydrogens geom
_atom_sites_solution_primary direct
_atom_sites_solution_secondary difmap
_audit_creation_method SHELXL-97
_cell_angle_alpha 95.546(4)
_cell_angle_beta 91.307(5)
_cell_angle_gamma 90.209(5)
_cell_formula_units_Z 2
_cell_length_a 9.064(3)
_cell_length_b 9.558(3)
_cell_length_c 13.644(4)
_cell_measurement_temperature 293(2)
_cell_volume 1176.2(6)
_computing_structure_refinement 'SHELXL-97 (Sheldrick, 1997)'
_computing_structure_solution 'SHELXS-97 (Sheldrick, 1990)'
_diffrn_ambient_temperature 293(2)
_diffrn_measured_fraction_theta_full 0.994
_diffrn_measured_fraction_theta_max 0.994
_diffrn_radiation_monochromator graphite
_diffrn_radiation_source 'fine-focus sealed tube'
_diffrn_radiation_type MoK\a
_diffrn_radiation_wavelength 0.71073
_diffrn_reflns_av_R_equivalents 0.0225
_diffrn_reflns_av_sigmaI/netI 0.0448
_diffrn_reflns_limit_h_max 10
_diffrn_reflns_limit_h_min -10
_diffrn_reflns_limit_k_max 10
_diffrn_reflns_limit_k_min -11
_diffrn_reflns_limit_l_max 13
_diffrn_reflns_limit_l_min -16
_diffrn_reflns_number 6242
_diffrn_reflns_theta_full 25.00
_diffrn_reflns_theta_max 25.00
_diffrn_reflns_theta_min 2.14
_exptl_absorpt_coefficient_mu 0.987
_exptl_absorpt_correction_T_max 0.694
_exptl_absorpt_correction_T_min 0.648
_exptl_absorpt_correction_type multi-scan
_exptl_crystal_density_diffrn 1.733
_exptl_crystal_density_method 'not measured'
_exptl_crystal_F_000 616
_exptl_crystal_size_max 0.45
_exptl_crystal_size_mid 0.41
_exptl_crystal_size_min 0.37
_refine_diff_density_max 0.780
_refine_diff_density_min -0.622
_refine_diff_density_rms 0.069
_refine_ls_extinction_method none
_refine_ls_goodness_of_fit_ref 1.002
_refine_ls_hydrogen_treatment constr
_refine_ls_matrix_type full
_refine_ls_number_parameters 343
_refine_ls_number_reflns 4125
_refine_ls_number_restraints 0
_refine_ls_restrained_S_all 1.002
_refine_ls_R_factor_all 0.0312
_refine_ls_R_factor_gt 0.0271
_refine_ls_shift/su_max 0.001
_refine_ls_shift/su_mean 0.000
_refine_ls_structure_factor_coef Fsqd
_refine_ls_weighting_details 'calc w=1/[\s^2^(Fo^2^)+(0.0352P)^2^+0.0113P] where P=(Fo^2^+2Fc^2^)/3'
_refine_ls_weighting_scheme calc
_refine_ls_wR_factor_gt 0.0659
_refine_ls_wR_factor_ref 0.0678
_reflns_number_gt 3716
_reflns_number_total 4151
_reflns_threshold_expression >2sigma(I)
_cod_data_source_file c2ce26892b.txt
_cod_data_source_block 2
_cod_database_code 7209230

loop_
_symmetry_equiv_pos_as_xyz
'x, y, z'
'-x, -y, -z'

loop_
_atom_site_label
_atom_site_type_symbol
_atom_site_fract_x
_atom_site_fract_y
_atom_site_fract_z
_atom_site_U_iso_or_equiv
_atom_site_adp_type
_atom_site_occupancy
_atom_site_symmetry_multiplicity
_atom_site_calc_flag
_atom_site_refinement_flags
Cd1 Cd 0.88039(2) 0.071471(19) 0.117362(12) 0.02445(8) Uani 1 1 d .
O1 O 0.7280(2) 0.1867(2) 0.02118(14) 0.0342(5) Uani 1 1 d .
N1 N 0.9664(2) 0.1270(2) 0.28054(16) 0.0297(5) Uani 1 1 d .
C1 C 0.9030(3) 0.2325(3) 0.33446(19) 0.0286(6) Uani 1 1 d .
H1A H 0.8309 0.2837 0.3042 0.034 Uiso 1 1 calc R
O1W O 0.8154(2) 0.5638(2) 0.30337(15) 0.0434(5) Uani 1 1 d .
H1WA H 0.8091 0.5183 0.2467 0.052 Uiso 1 1 d R
H1WB H 0.9008 0.6010 0.3096 0.052 Uiso 1 1 d R
O2 O 0.7708(2) 0.3314(2) 0.15493(14) 0.0390(5) Uani 1 1 d .
N2 N 0.8566(2) 0.3847(2) 0.47926(15) 0.0281(5) Uani 1 1 d .
H2B H 0.8227 0.4450 0.4418 0.034 Uiso 1 1 calc R
C2 C 1.0688(3) 0.0519(3) 0.3249(2) 0.0324(7) Uani 1 1 d .
H2A H 1.1116 -0.0247 0.2892 0.039 Uiso 1 1 calc R
O3 O 1.0876(2) 0.12949(19) 0.02452(14) 0.0330(5) Uani 1 1 d .
N3 N 0.6637(2) 0.5935(2) 0.52697(15) 0.0257(5) Uani 1 1 d .
C3 C 0.9375(3) 0.2711(3) 0.43311(18) 0.0258(6) Uani 1 1 d .
O4 O 0.9643(2) -0.1512(2) 0.13364(15) 0.0412(5) Uani 1 1 d .
N4 N 0.5784(2) 0.7612(3) 0.38333(16) 0.0320(5) Uani 1 1 d .
H4B H 0.6454 0.6976 0.3771 0.038 Uiso 1 1 calc R
C4 C 1.0473(3) 0.1961(3) 0.4778(2) 0.0331(7) Uani 1 1 d .
H4A H 1.0761 0.2199 0.5431 0.040 Uiso 1 1 calc R
N5 N 0.6576(3) -0.0217(2) 0.18353(16) 0.0319(5) Uani 1 1 d .
C5 C 1.1123(3) 0.0855(3) 0.4225(2) 0.0372(7) Uani 1 1 d .
H5A H 1.1855 0.0334 0.4508 0.045 Uiso 1 1 calc R
C6 C 0.8275(3) 0.4080(3) 0.57591(19) 0.0282(6) Uani 1 1 d .
C7 C 0.6683(4) 0.5457(3) 0.6963(2) 0.0416(8) Uani 1 1 d .
H7A H 0.7062 0.4938 0.7452 0.050 Uiso 1 1 calc R
C8 C 0.5099(3) 0.7241(3) 0.6437(2) 0.0408(8) Uani 1 1 d .
H8A H 0.4401 0.7942 0.6566 0.049 Uiso 1 1 calc R
O9 O 0.8831(2) 0.3429(2) 0.64072(14) 0.0424(5) Uani 1 1 d .
C9 C 0.5622(3) 0.6930(3) 0.54917(19) 0.0278(6) Uani 1 1 d .
O10 O 0.3981(2) 0.8551(2) 0.48308(15) 0.0468(6) Uani 1 1 d .
C10 C 0.7153(3) 0.5217(3) 0.60075(18) 0.0274(6) Uani 1 1 d .
C11 C 0.5637(4) 0.6488(4) 0.7180(2) 0.0491(9) Uani 1 1 d .
H11A H 0.5302 0.6669 0.7819 0.059 Uiso 1 1 calc R
C12 C 0.5040(3) 0.7771(3) 0.4685(2) 0.0304(6) Uani 1 1 d .
C13 C 0.5519(3) 0.8436(3) 0.30386(19) 0.0273(6) Uani 1 1 d .
C14 C 0.4102(3) 0.8722(3) 0.2694(2) 0.0339(7) Uani 1 1 d .
H14A H 0.3274 0.8367 0.2977 0.041 Uiso 1 1 calc R
C15 C 0.6708(3) -0.1026(3) 0.2581(2) 0.0316(6) Uani 1 1 d .
H15A H 0.7652 -0.1236 0.2803 0.038 Uiso 1 1 calc R
C16 C 0.5200(3) 0.0060(3) 0.1513(2) 0.0320(7) Uani 1 1 d .
H16A H 0.5086 0.0620 0.0996 0.038 Uiso 1 1 calc R
C17 C 0.3962(3) 0.9547(3) 0.1919(2) 0.0362(7) Uani 1 1 d .
H17A H 0.3030 0.9755 0.1674 0.043 Uiso 1 1 calc R
C18 C 1.0505(3) 0.2030(3) -0.0452(2) 0.0298(6) Uani 1 1 d .
C19 C 0.9515(3) 0.4332(3) -0.0898(2) 0.0311(6) Uani 1 1 d .
H19A H 0.9191 0.3885 -0.1501 0.037 Uiso 1 1 calc R
C20 C 0.7078(3) 0.3017(3) 0.07273(19) 0.0280(6) Uani 1 1 d .
C21 C 0.6014(3) 0.4056(3) 0.03484(18) 0.0262(6) Uani 1 1 d .
C22 C 0.5967(4) 0.5422(3) 0.0766(2) 0.0436(8) Uani 1 1 d .
H22A H 0.6612 0.5716 0.1286 0.052 Uiso 1 1 calc R
C23 C 0.5038(4) 0.3630(3) -0.0419(2) 0.0427(8) Uani 1 1 d .
H23A H 0.5052 0.2706 -0.0704 0.051 Uiso 1 1 calc R
C24 C 1.0732(3) 0.4250(3) 0.0681(2) 0.0303(6) Uani 1 1 d .
H24A H 1.1225 0.3746 0.1136 0.036 Uiso 1 1 calc R
C27 C 1.0243(3) 0.3567(3) -0.02208(19) 0.0258(6) Uani 1 1 d .

loop_
_atom_site_aniso_label
_atom_site_aniso_U_11
_atom_site_aniso_U_22
_atom_site_aniso_U_33
_atom_site_aniso_U_23
_atom_site_aniso_U_13
_atom_site_aniso_U_12
Cd1 0.03249(13) 0.01780(12) 0.02314(12) 0.00149(7) 0.00291(8) 0.00945(8)
O1 0.0426(12) 0.0240(11) 0.0363(11) 0.0042(8) 0.0007(9) 0.0140(9)
N1 0.0324(13) 0.0280(13) 0.0284(12) 0.0005(10) 0.0023(10) 0.0083(10)
C1 0.0307(15) 0.0289(16) 0.0258(14) 0.0003(11) -0.0012(11) 0.0096(12)
O1W 0.0466(13) 0.0466(14) 0.0359(12) -0.0018(10) 0.0002(10) 0.0074(11)
O2 0.0429(12) 0.0419(13) 0.0323(11) 0.0066(9) -0.0074(9) 0.0167(10)
N2 0.0362(13) 0.0273(13) 0.0206(11) 0.0016(9) 0.0001(9) 0.0094(10)
C2 0.0318(15) 0.0281(16) 0.0368(16) -0.0006(12) 0.0029(12) 0.0105(13)
O3 0.0357(11) 0.0180(10) 0.0463(12) 0.0073(8) 0.0061(9) 0.0066(8)
N3 0.0276(12) 0.0269(13) 0.0223(11) 0.0000(9) 0.0025(9) 0.0001(10)
C3 0.0269(14) 0.0240(15) 0.0265(14) 0.0026(11) 0.0002(11) 0.0018(11)
O4 0.0607(14) 0.0236(11) 0.0381(12) -0.0053(9) 0.0104(10) 0.0122(10)
N4 0.0300(13) 0.0323(14) 0.0351(13) 0.0086(10) 0.0074(10) 0.0116(11)
C4 0.0319(15) 0.0374(18) 0.0293(15) 0.0005(12) -0.0062(12) 0.0058(13)
N5 0.0344(13) 0.0276(13) 0.0345(13) 0.0066(10) 0.0027(10) 0.0044(11)
C5 0.0293(15) 0.0380(18) 0.0448(18) 0.0068(14) -0.0045(13) 0.0137(14)
C6 0.0291(14) 0.0298(16) 0.0251(14) 0.0003(11) -0.0017(11) -0.0008(12)
C7 0.056(2) 0.045(2) 0.0244(15) 0.0059(13) 0.0056(14) 0.0094(16)
C8 0.0461(18) 0.0411(19) 0.0353(17) 0.0003(14) 0.0153(14) 0.0110(15)
O9 0.0523(13) 0.0494(14) 0.0258(11) 0.0059(9) -0.0008(9) 0.0161(11)
C9 0.0287(14) 0.0251(15) 0.0291(14) -0.0002(11) 0.0037(11) 0.0013(12)
O10 0.0438(13) 0.0521(15) 0.0464(13) 0.0094(11) 0.0138(10) 0.0249(12)
C10 0.0298(14) 0.0293(16) 0.0224(14) -0.0011(11) 0.0016(11) -0.0005(12)
C11 0.061(2) 0.058(2) 0.0290(17) 0.0012(15) 0.0175(15) 0.0160(18)
C12 0.0291(15) 0.0275(16) 0.0344(16) 0.0021(12) 0.0037(12) 0.0000(12)
C13 0.0309(15) 0.0230(15) 0.0281(14) 0.0020(11) 0.0037(11) 0.0081(12)
C14 0.0311(15) 0.0349(18) 0.0359(16) 0.0031(13) 0.0056(12) 0.0068(13)
C15 0.0295(15) 0.0297(16) 0.0366(16) 0.0068(12) 0.0016(12) 0.0059(12)
C16 0.0386(17) 0.0285(16) 0.0295(15) 0.0044(12) 0.0008(12) 0.0089(13)
C17 0.0322(16) 0.0409(19) 0.0352(16) 0.0021(13) -0.0004(13) 0.0126(14)
C18 0.0288(15) 0.0206(15) 0.0404(17) 0.0024(12) 0.0098(12) 0.0047(12)
C19 0.0401(16) 0.0227(15) 0.0298(15) -0.0013(11) 0.0024(12) 0.0020(12)
C20 0.0268(14) 0.0287(16) 0.0308(15) 0.0126(12) 0.0066(12) 0.0078(12)
C21 0.0290(14) 0.0257(15) 0.0246(14) 0.0051(11) 0.0030(11) 0.0092(12)
C22 0.053(2) 0.0312(18) 0.0433(18) -0.0063(14) -0.0204(15) 0.0185(15)
C23 0.057(2) 0.0227(16) 0.0455(18) -0.0077(13) -0.0144(15) 0.0166(15)
C24 0.0407(16) 0.0201(15) 0.0307(15) 0.0057(11) 0.0002(12) 0.0069(12)
C27 0.0290(14) 0.0175(14) 0.0312(14) 0.0006(11) 0.0097(11) 0.0034(11)

loop_
_atom_type_symbol
_atom_type_description
_atom_type_scat_dispersion_real
_atom_type_scat_dispersion_imag
_atom_type_scat_source
C C 0.0033 0.0016 'International Tables Vol C Tables 4.2.6.8 and 6.1.1.4'
H H 0.0000 0.0000 'International Tables Vol C Tables 4.2.6.8 and 6.1.1.4'
Cd Cd -0.8075 1.2024 'International Tables Vol C Tables 4.2.6.8 and 6.1.1.4'
N N 0.0061 0.0033 'International Tables Vol C Tables 4.2.6.8 and 6.1.1.4'
O O 0.0106 0.0060 'International Tables Vol C Tables 4.2.6.8 and 6.1.1.4'

loop_
_geom_angle_atom_site_label_1
_geom_angle_atom_site_label_2
_geom_angle_atom_site_label_3
_geom_angle
_geom_angle_site_symmetry_1
_geom_angle_site_symmetry_3
O1 Cd1 O4 140.31(8) . .
O1 Cd1 N1 131.30(7) . .
O4 Cd1 N1 86.11(7) . .
O1 Cd1 O3 91.12(7) . .
O4 Cd1 O3 92.93(7) . .
N1 Cd1 O3 102.31(8) . .
O1 Cd1 N5 85.93(8) . .
O4 Cd1 N5 82.32(8) . .
N1 Cd1 N5 87.98(8) . .
O3 Cd1 N5 168.40(7) . .
O1 Cd1 O3 90.75(7) . 2_755
O4 Cd1 O3 53.52(6) . 2_755
N1 Cd1 O3 137.95(7) . 2_755
O3 Cd1 O3 72.18(7) . 2_755
N5 Cd1 O3 96.61(7) . 2_755
C20 O1 Cd1 102.76(16) . .
C1 N1 C2 117.8(2) . .
C1 N1 Cd1 118.34(16) . .
C2 N1 Cd1 123.71(18) . .
N1 C1 C3 124.1(2) . .
N1 C1 H1A 117.9 . .
C3 C1 H1A 117.9 . .
H1WA O1W H1WB 107.7 . .
C6 N2 C3 126.7(2) . .
C6 N2 H2B 116.7 . .
C3 N2 H2B 116.7 . .
N1 C2 C5 121.7(3) . .
N1 C2 H2A 119.1 . .
C5 C2 H2A 119.1 . .
C18 O3 Cd1 111.80(17) . .
C18 O3 Cd1 84.18(16) . 2_755
Cd1 O3 Cd1 107.82(7) . 2_755
C9 N3 C10 117.5(2) . .
C1 C3 C4 117.9(2) . .
C1 C3 N2 116.3(2) . .
C4 C3 N2 125.8(2) . .
C18 O4 Cd1 99.32(17) 2_755 .
C12 N4 C13 123.5(2) . .
C12 N4 H4B 118.2 . .
C13 N4 H4B 118.2 . .
C5 C4 C3 118.3(2) . .
C5 C4 H4A 120.9 . .
C3 C4 H4A 120.9 . .
C15 N5 C16 117.5(2) . .
C15 N5 Cd1 118.59(18) . .
C16 N5 Cd1 123.89(18) . .
C4 C5 C2 120.2(2) . .
C4 C5 H5A 119.9 . .
C2 C5 H5A 119.9 . .
O9 C6 N2 124.7(3) . .
O9 C6 C10 120.7(2) . .
N2 C6 C10 114.5(2) . .
C10 C7 C11 118.8(3) . .
C10 C7 H7A 120.6 . .
C11 C7 H7A 120.6 . .
C11 C8 C9 118.6(3) . .
C11 C8 H8A 120.7 . .
C9 C8 H8A 120.7 . .
N3 C9 C8 122.9(2) . .
N3 C9 C12 118.8(2) . .
C8 C9 C12 118.2(2) . .
N3 C10 C7 123.1(3) . .
N3 C10 C6 117.7(2) . .
C7 C10 C6 119.2(2) . .
C8 C11 C7 119.2(3) . .
C8 C11 H11A 120.4 . .
C7 C11 H11A 120.4 . .
O10 C12 N4 124.4(3) . .
O10 C12 C9 120.3(2) . .
N4 C12 C9 115.3(2) . .
C15 C13 C14 118.4(2) 1_565 .
C15 C13 N4 118.9(2) 1_565 .
C14 C13 N4 122.7(3) . .
C17 C14 C13 118.2(3) . .
C17 C14 H14A 120.9 . .
C13 C14 H14A 120.9 . .
N5 C15 C13 123.5(3) . 1_545
N5 C15 H15A 118.2 . .
C13 C15 H15A 118.2 1_545 .
N5 C16 C17 122.5(3) . 1_545
N5 C16 H16A 118.7 . .
C17 C16 H16A 118.7 1_545 .
C16 C17 C14 119.9(3) 1_565 .
C16 C17 H17A 120.1 1_565 .
C14 C17 H17A 120.1 . .
O4 C18 O3 122.6(3) 2_755 .
O4 C18 C27 118.4(2) 2_755 .
O3 C18 C27 119.0(2) . .
C24 C19 C27 120.4(3) 2_765 .
C24 C19 H19A 119.8 2_765 .
C27 C19 H19A 119.8 . .
O2 C20 O1 122.6(2) . .
O2 C20 C21 118.9(3) . .
O1 C20 C21 118.6(2) . .
C22 C21 C23 119.0(2) . .
C22 C21 C20 121.1(2) . .
C23 C21 C20 119.9(3) . .
C21 C22 C23 120.6(3) . 2_665
C21 C22 H22A 119.7 . .
C23 C22 H22A 119.7 2_665 .
C21 C23 C22 120.4(3) . 2_665
C21 C23 H23A 119.8 . .
C22 C23 H23A 119.8 2_665 .
C19 C24 C27 120.3(2) 2_765 .
C19 C24 H24A 119.9 2_765 .
C27 C24 H24A 119.9 . .
C19 C27 C24 119.3(2) . .
C19 C27 C18 120.5(2) . .
C24 C27 C18 120.2(2) . .

loop_
_geom_bond_atom_site_label_1
_geom_bond_atom_site_label_2
_geom_bond_distance
_geom_bond_site_symmetry_2
Cd1 O1 2.2476(18) .
Cd1 O4 2.292(2) .
Cd1 N1 2.353(2) .
Cd1 O3 2.382(2) .
Cd1 N5 2.431(2) .
Cd1 O3 2.614(2) 2_755
O1 C20 1.263(3) .
N1 C1 1.330(3) .
N1 C2 1.344(3) .
C1 C3 1.389(4) .
C1 H1A 0.9300 .
O1W H1WA 0.8500 .
O1W H1WB 0.8500 .
O2 C20 1.254(3) .
N2 C6 1.348(3) .
N2 C3 1.417(3) .
N2 H2B 0.8600 .
C2 C5 1.388(4) .
C2 H2A 0.9300 .
O3 C18 1.276(3) .
O3 Cd1 2.614(2) 2_755
N3 C9 1.344(3) .
N3 C10 1.348(3) .
C3 C4 1.392(3) .
O4 C18 1.263(3) 2_755
N4 C12 1.353(3) .
N4 C13 1.418(3) .
N4 H4B 0.8600 .
C4 C5 1.379(4) .
C4 H4A 0.9300 .
N5 C15 1.340(3) .
N5 C16 1.348(3) .
C5 H5A 0.9300 .
C6 O9 1.229(3) .
C6 C10 1.511(4) .
C7 C10 1.379(4) .
C7 C11 1.386(4) .
C7 H7A 0.9300 .
C8 C11 1.381(4) .
C8 C9 1.389(4) .
C8 H8A 0.9300 .
C9 C12 1.511(4) .
O10 C12 1.225(3) .
C11 H11A 0.9300 .
C13 C15 1.380(4) 1_565
C13 C14 1.395(4) .
C14 C17 1.382(4) .
C14 H14A 0.9300 .
C15 C13 1.380(4) 1_545
C15 H15A 0.9300 .
C16 C17 1.373(4) 1_545
C16 H16A 0.9300 .
C17 C16 1.373(4) 1_565
C17 H17A 0.9300 .
C18 O4 1.263(3) 2_755
C18 C27 1.493(4) .
C19 C24 1.380(4) 2_765
C19 C27 1.389(4) .
C19 H19A 0.9300 .
C20 C21 1.506(3) .
C21 C22 1.374(4) .
C21 C23 1.384(4) .
C22 C23 1.395(4) 2_665
C22 H22A 0.9300 .
C23 C22 1.395(4) 2_665
C23 H23A 0.9300 .
C24 C19 1.380(4) 2_765
C24 C27 1.398(4) .
C24 H24A 0.9300 .

loop_
_geom_torsion_atom_site_label_1
_geom_torsion_atom_site_label_2
_geom_torsion_atom_site_label_3
_geom_torsion_atom_site_label_4
_geom_torsion
_geom_torsion_site_symmetry_1
_geom_torsion_site_symmetry_4
O4 Cd1 O1 C20 163.11(16) . .
N1 Cd1 O1 C20 6.6(2) . .
O3 Cd1 O1 C20 -100.94(17) . .
N5 Cd1 O1 C20 90.29(18) . .
O3 Cd1 O1 C20 -173.13(17) 2_755 .
O1 Cd1 N1 C1 11.2(2) . .
O4 Cd1 N1 C1 -154.0(2) . .
O3 Cd1 N1 C1 113.9(2) . .
N5 Cd1 N1 C1 -71.6(2) . .
O3 Cd1 N1 C1 -169.19(18) 2_755 .
O1 Cd1 N1 C2 -173.8(2) . .
O4 Cd1 N1 C2 21.0(2) . .
O3 Cd1 N1 C2 -71.2(2) . .
N5 Cd1 N1 C2 103.4(2) . .
O3 Cd1 N1 C2 5.8(3) 2_755 .
C2 N1 C1 C3 1.0(4) . .
Cd1 N1 C1 C3 176.3(2) . .
C1 N1 C2 C5 -2.6(4) . .
Cd1 N1 C2 C5 -177.6(2) . .
O1 Cd1 O3 C18 0.37(19) . .
O4 Cd1 O3 C18 140.88(19) . .
N1 Cd1 O3 C18 -132.47(19) . .
N5 Cd1 O3 C18 75.4(4) . .
O3 Cd1 O3 C18 90.80(19) 2_755 .
O1 Cd1 O3 Cd1 -90.43(8) . 2_755
O4 Cd1 O3 Cd1 50.08(8) . 2_755
N1 Cd1 O3 Cd1 136.73(7) . 2_755
N5 Cd1 O3 Cd1 -15.3(3) . 2_755
O3 Cd1 O3 Cd1 0.0 2_755 2_755
N1 C1 C3 C4 1.2(4) . .
N1 C1 C3 N2 -178.9(2) . .
C6 N2 C3 C1 153.1(3) . .
C6 N2 C3 C4 -27.0(4) . .
O1 Cd1 O4 C18 26.7(2) . 2_755
N1 Cd1 O4 C18 -170.79(18) . 2_755
O3 Cd1 O4 C18 -68.64(18) . 2_755
N5 Cd1 O4 C18 100.73(18) . 2_755
O3 Cd1 O4 C18 -3.40(16) 2_755 2_755
C1 C3 C4 C5 -1.9(4) . .
N2 C3 C4 C5 178.2(3) . .
O1 Cd1 N5 C15 -175.7(2) . .
O4 Cd1 N5 C15 42.3(2) . .
N1 Cd1 N5 C15 -44.1(2) . .
O3 Cd1 N5 C15 108.7(3) . .
O3 Cd1 N5 C15 94.0(2) 2_755 .
O1 Cd1 N5 C16 2.5(2) . .
O4 Cd1 N5 C16 -139.5(2) . .
N1 Cd1 N5 C16 134.2(2) . .
O3 Cd1 N5 C16 -73.1(4) . .
O3 Cd1 N5 C16 -87.8(2) 2_755 .
C3 C4 C5 C2 0.4(4) . .
N1 C2 C5 C4 1.9(5) . .
C3 N2 C6 O9 9.8(5) . .
C3 N2 C6 C10 -169.1(2) . .
C10 N3 C9 C8 0.2(4) . .
C10 N3 C9 C12 179.0(2) . .
C11 C8 C9 N3 -0.5(5) . .
C11 C8 C9 C12 -179.3(3) . .
C9 N3 C10 C7 0.2(4) . .
C9 N3 C10 C6 178.9(2) . .
C11 C7 C10 N3 -0.3(5) . .
C11 C7 C10 C6 -179.0(3) . .
O9 C6 C10 N3 177.0(3) . .
N2 C6 C10 N3 -4.2(4) . .
O9 C6 C10 C7 -4.3(4) . .
N2 C6 C10 C7 174.6(3) . .
C9 C8 C11 C7 0.4(5) . .
C10 C7 C11 C8 -0.1(5) . .
C13 N4 C12 O10 6.6(5) . .
C13 N4 C12 C9 -172.1(2) . .
N3 C9 C12 O10 170.4(3) . .
C8 C9 C12 O10 -10.8(4) . .
N3 C9 C12 N4 -10.9(4) . .
C8 C9 C12 N4 167.9(3) . .
C12 N4 C13 C15 134.9(3) . 1_565
C12 N4 C13 C14 -45.5(4) . .
C15 C13 C14 C17 -0.9(4) 1_565 .
N4 C13 C14 C17 179.5(3) . .
C16 N5 C15 C13 -1.0(4) . 1_545
Cd1 N5 C15 C13 177.4(2) . 1_545
C15 N5 C16 C17 0.0(4) . 1_545
Cd1 N5 C16 C17 -178.3(2) . 1_545
C13 C14 C17 C16 0.0(4) . 1_565
Cd1 O3 C18 O4 -101.1(3) . 2_755
Cd1 O3 C18 O4 5.8(3) 2_755 2_755
Cd1 O3 C18 C27 79.2(3) . .
Cd1 O3 C18 C27 -173.9(2) 2_755 .
Cd1 O1 C20 O2 2.6(3) . .
Cd1 O1 C20 C21 -176.03(19) . .
O2 C20 C21 C22 14.6(4) . .
O1 C20 C21 C22 -166.7(3) . .
O2 C20 C21 C23 -163.8(3) . .
O1 C20 C21 C23 14.8(4) . .
C23 C21 C22 C23 -0.6(6) . 2_665
C20 C21 C22 C23 -179.1(3) . 2_665
C22 C21 C23 C22 0.6(6) . 2_665
C20 C21 C23 C22 179.1(3) . 2_665
C24 C19 C27 C24 -0.4(5) 2_765 .
C24 C19 C27 C18 179.7(3) 2_765 .
C19 C24 C27 C19 0.4(5) 2_765 .
C19 C24 C27 C18 -179.7(3) 2_765 .
O4 C18 C27 C19 15.5(4) 2_755 .
O3 C18 C27 C19 -164.8(2) . .
O4 C18 C27 C24 -164.4(3) 2_755 .
O3 C18 C27 C24 15.3(4) . .
